data_4025166
loop_
_publ_author_name
'Eric Gagnon'
'Shira D. Halperin'
'Val\'erie M\'etivaud'
'Kenneth E. Maly'
'James D. Wuest'

_publ_contact_author_address
;
D\'epartement de Chimie
Universit\'e de Montr\'eal, CP 6128, succ. Centre-ville
Montr\'eal, Qu\'ebec
Canada
H3C 3J7
;
_publ_contact_author_email james.d.wuest@umontreal.ca
_publ_contact_author_name
;
Wuest, James D.
;
_publ_contact_author_phone '+1 514 340 5178'
_publ_section_title
;
 Tampering with Molecular Cohesion in Crystals of Hexaphenylbenzenes
;
_journal_name_full 'Journal of Organic Chemistry'
_journal_page_first 399
_journal_page_last 406
_journal_paper_doi 10.1021/jo902175u
_journal_volume 75
_journal_year 2010
_chemical_compound_source 'Synthesized by the authors. See text'
_chemical_formula_moiety 'C44 H34'
_chemical_formula_sum 'C44 H34'
_chemical_formula_weight 562.71
_chemical_melting_point 637
_chemical_name_common 1-(2,6-Dimethylphenyl)-2,3,4,5,6-pentaphenylbenzene
_chemical_name_systematic
; 
 ? 
;
_space_group_IT_number 33
_symmetry_cell_setting orthorhombic
_symmetry_space_group_name_Hall 'P 2c -2n'
_symmetry_space_group_name_H-M 'P n a 21'
_atom_sites_solution_hydrogens geom
_atom_sites_solution_primary direct
_atom_sites_solution_secondary difmap
_audit_creation_method SHELXL-97
_cell_angle_alpha 90
_cell_angle_beta 90
_cell_angle_gamma 90
_cell_formula_units_Z 4
_cell_length_a 12.3809(4)
_cell_length_b 11.7357(3)
_cell_length_c 21.3061(5)
_cell_measurement_reflns_used 34616
_cell_measurement_temperature 150
_cell_measurement_theta_max 67.59
_cell_measurement_theta_min 4.30
_cell_volume 3095.74(15)
_computing_cell_refinement 'SAINT V7.34A(Bruker AXS, 2007)'
_computing_data_collection 'APEX2  (Bruker AXS, 2008)'
_computing_data_reduction 'SAINT V7.34A(Bruker AXS, 2007)'
_computing_molecular_graphics 'SHELXTL v6.12 (Bruker AXS, 2001)'
_computing_publication_material 'UdMX (Maris, 2004)'
_computing_structure_refinement 'SHELXL97 (Sheldrick, 2008)'
_computing_structure_solution 'SHELXS97 (Sheldrick, 2008)'
_diffrn_ambient_temperature 150
_diffrn_detector_area_resol_mean 8.3
_diffrn_measured_fraction_theta_full 0.994
_diffrn_measured_fraction_theta_max 0.994
_diffrn_measurement_device_type 'Bruker Microstar'
_diffrn_measurement_method \w
_diffrn_radiation_monochromator 'Helios optics'
_diffrn_radiation_source 'Rotating Anode'
_diffrn_radiation_type CuK\a
_diffrn_radiation_wavelength 1.54178
_diffrn_reflns_av_R_equivalents 0.073
_diffrn_reflns_av_sigmaI/netI 0.0545
_diffrn_reflns_limit_h_max 14
_diffrn_reflns_limit_h_min -14
_diffrn_reflns_limit_k_max 14
_diffrn_reflns_limit_k_min -13
_diffrn_reflns_limit_l_max 25
_diffrn_reflns_limit_l_min -25
_diffrn_reflns_number 49197
_diffrn_reflns_theta_full 67.93
_diffrn_reflns_theta_max 67.93
_diffrn_reflns_theta_min 4.30
_exptl_absorpt_coefficient_mu 0.514
_exptl_absorpt_correction_T_max 0.9597
_exptl_absorpt_correction_T_min 0.6259
_exptl_absorpt_correction_type multi-scan
_exptl_absorpt_process_details 'Sadabs (Sheldrick, 2007)'
_exptl_crystal_colour Colorless
_exptl_crystal_density_diffrn 1.207
_exptl_crystal_density_method 'not measured'
_exptl_crystal_description bloc
_exptl_crystal_F_000 1192
_exptl_crystal_size_max 0.16
_exptl_crystal_size_mid 0.13
_exptl_crystal_size_min 0.08
_refine_diff_density_max 0.458
_refine_diff_density_min -0.264
_refine_diff_density_rms 0.054
_refine_ls_abs_structure_details 'Flack H D (1983), 2613 Friedel Pairs'
_refine_ls_extinction_method none
_refine_ls_goodness_of_fit_ref 1.098
_refine_ls_hydrogen_treatment constr
_refine_ls_matrix_type full
_refine_ls_number_parameters 401
_refine_ls_number_reflns 5511
_refine_ls_number_restraints 1
_refine_ls_restrained_S_all 1.098
_refine_ls_R_factor_all 0.0649
_refine_ls_R_factor_gt 0.0642
_refine_ls_shift/su_max 0.001
_refine_ls_shift/su_mean 0.000
_refine_ls_structure_factor_coef Fsqd
_refine_ls_weighting_details 'calc w=1/[\s^2^(Fo^2^)+(0.1023P)^2^+1.1397P] where P=(Fo^2^+2Fc^2^)/3'
_refine_ls_weighting_scheme calc
_refine_ls_wR_factor_gt 0.1720
_refine_ls_wR_factor_ref 0.1732
_reflns_number_gt 5426
_reflns_number_total 5511
_reflns_threshold_expression I>2\s(I)
_cod_data_source_file jo902175u_si_003.cif
_cod_data_source_block compound_3c
_cod_depositor_comments
;
The following automatic conversions were performed:

'_symmetry_cell_setting' value 'Orthorhombic' changed to
'orthorhombic' according to the built-in table from CIF Core
dictionary named 'cif_core.dic' version 2.4.1 from
2010-06-29.

'_geom_angle_publ_flag' value 'Y' changed to 'y'
according to the built-in table from CIF Core dictionary named
'cif_core.dic' version 2.4.1 from 2010-06-29 (126
times).

'_geom_bond_publ_flag' value 'Y' changed to 'y' according to
the built-in table from CIF Core dictionary named 'cif_core.dic'
version 2.4.1 from 2010-06-29 (84 times).

Automatic conversion script
Id: cif_fix_values 1646 2011-03-28 12:23:43Z adriana 
;
_cod_database_code 4025166

loop_
_symmetry_equiv_pos_as_xyz
'x, y, z'
'-x, -y, z+1/2'
'x+1/2, -y+1/2, z'
'-x+1/2, y+1/2, z+1/2'

loop_
_atom_site_label
_atom_site_type_symbol
_atom_site_fract_x
_atom_site_fract_y
_atom_site_fract_z
_atom_site_U_iso_or_equiv
_atom_site_adp_type
_atom_site_occupancy
_atom_site_symmetry_multiplicity
_atom_site_calc_flag
_atom_site_refinement_flags
_atom_site_disorder_assembly
_atom_site_disorder_group
C1 C 0.18176(19) 0.5238(2) 0.45453(13) 0.0325(5) Uani 1 1 d . A 1
C2 C 0.2209(2) 0.4135(2) 0.43949(13) 0.0321(5) Uani 1 1 d . A 1
C3 C 0.25725(19) 0.3889(2) 0.37897(13) 0.0311(5) Uani 1 1 d . A 1
C4 C 0.2513(2) 0.4734(2) 0.33140(13) 0.0335(6) Uani 1 1 d . A 1
C5 C 0.2081(2) 0.5804(2) 0.34578(13) 0.0330(6) Uani 1 1 d . A 1
C6 C 0.17563(19) 0.6069(2) 0.40708(13) 0.0322(5) Uani 1 1 d . A 1
C7 C 0.1458(2) 0.5480(2) 0.52009(14) 0.0365(6) Uani 1 1 d . A 1
C8 C 0.0346(2) 0.5480(2) 0.53491(16) 0.0441(7) Uani 1 1 d . A 1
C9 C 0.0036(3) 0.5620(3) 0.59675(19) 0.0595(10) Uani 1 1 d . A 1
H9 H -0.0711 0.5611 0.6068 0.071 Uiso 1 1 calc R A 1
C10 C 0.0777(4) 0.5771(3) 0.64432(18) 0.0652(10) Uani 1 1 d . A 1
H10 H 0.0540 0.5871 0.6864 0.078 Uiso 1 1 calc R A 1
C11 C 0.1869(4) 0.5777(3) 0.63021(16) 0.0556(9) Uani 1 1 d . A 1
H11 H 0.2384 0.5874 0.6628 0.067 Uiso 1 1 calc R A 1
C12 C 0.2214(3) 0.5641(2) 0.56884(15) 0.0426(7) Uani 1 1 d . A 1
C13 C -0.0478(3) 0.5321(4) 0.4859(2) 0.0633(9) Uani 1 1 d . A 1
H13A H -0.1157 0.5077 0.5052 0.095 Uiso 1 1 calc R A 1
H13B H -0.0233 0.4739 0.4561 0.095 Uiso 1 1 calc R A 1
H13C H -0.0591 0.6043 0.4636 0.095 Uiso 1 1 calc R A 1
C14 C 0.3418(3) 0.5723(3) 0.55562(19) 0.0601(9) Uani 1 1 d . A 1
H14A H 0.3728 0.6353 0.5799 0.090 Uiso 1 1 calc R A 1
H14B H 0.3533 0.5862 0.5108 0.090 Uiso 1 1 calc R A 1
H14C H 0.3770 0.5008 0.5677 0.090 Uiso 1 1 calc R A 1
C15 C 0.2237(2) 0.3236(2) 0.48919(12) 0.0320(5) Uani 1 1 d . A 1
C16 C 0.1289(2) 0.2790(2) 0.51410(14) 0.0381(6) Uani 1 1 d . A 1
H16 H 0.0611 0.3060 0.4993 0.046 Uiso 1 1 calc R A 1
C17 C 0.1319(2) 0.1963(2) 0.55992(15) 0.0414(6) Uani 1 1 d . A 1
H17 H 0.0665 0.1662 0.5763 0.050 Uiso 1 1 calc R A 1
C18 C 0.2308(3) 0.1566(2) 0.58230(14) 0.0430(7) Uani 1 1 d . A 1
H18 H 0.2330 0.1003 0.6143 0.052 Uiso 1 1 calc R A 1
C19 C 0.3249(3) 0.1994(2) 0.55783(14) 0.0407(6) Uani 1 1 d . A 1
H19 H 0.3925 0.1725 0.5730 0.049 Uiso 1 1 calc R A 1
C20 C 0.3220(2) 0.2808(2) 0.51157(13) 0.0354(6) Uani 1 1 d . A 1
H20 H 0.3878 0.3085 0.4944 0.043 Uiso 1 1 calc R A 1
C21 C 0.2991(2) 0.2733(2) 0.36346(13) 0.0331(6) Uani 1 1 d . A 1
C22 C 0.2299(2) 0.1811(3) 0.35889(16) 0.0443(7) Uani 1 1 d . A 1
H22 H 0.1547 0.1919 0.3657 0.053 Uiso 1 1 calc R A 1
C23 C 0.2685(3) 0.0729(3) 0.34446(18) 0.0519(8) Uani 1 1 d . A 1
H23 H 0.2199 0.0104 0.3420 0.062 Uiso 1 1 calc R A 1
C24 C 0.3769(3) 0.0564(3) 0.33375(17) 0.0519(8) Uani 1 1 d . A 1
H24 H 0.4033 -0.0172 0.3231 0.062 Uiso 1 1 calc R A 1
C25 C 0.4466(3) 0.1468(3) 0.3385(2) 0.0621(10) Uani 1 1 d . A 1
H25 H 0.5218 0.1355 0.3322 0.075 Uiso 1 1 calc R A 1
C26 C 0.4077(2) 0.2548(3) 0.35257(16) 0.0477(7) Uani 1 1 d . A 1
H26 H 0.4566 0.3170 0.3547 0.057 Uiso 1 1 calc R A 1
C27 C 0.2923(2) 0.4466(2) 0.26711(13) 0.0369(6) Uani 1 1 d . A 1
C28 C 0.2334(2) 0.3825(3) 0.22496(16) 0.0446(7) Uani 1 1 d . A 1
H28 H 0.1631 0.3574 0.2361 0.054 Uiso 1 1 calc R A 1
C29 C 0.2748(3) 0.3543(3) 0.16704(16) 0.0521(8) Uani 1 1 d . A 1
H29 H 0.2321 0.3116 0.1384 0.063 Uiso 1 1 calc R A 1
C30 C 0.3779(3) 0.3876(3) 0.15009(15) 0.0526(8) Uani 1 1 d . A 1
H30 H 0.4076 0.3655 0.1108 0.063 Uiso 1 1 calc R A 1
C31 C 0.4362(3) 0.4528(3) 0.19097(18) 0.0644(10) Uani 1 1 d . A 1
H31 H 0.5062 0.4783 0.1793 0.077 Uiso 1 1 calc R A 1
C32 C 0.3949(3) 0.4824(3) 0.24915(16) 0.0575(9) Uani 1 1 d . A 1
H32 H 0.4369 0.5275 0.2770 0.069 Uiso 1 1 calc R A 1
C35 C 0.1949(2) 0.6662(2) 0.29439(13) 0.0361(6) Uani 1 1 d . A 1
C36 C 0.1049(2) 0.6634(3) 0.25591(14) 0.0462(7) Uani 1 1 d . A 1
H36 H 0.0522 0.6057 0.2620 0.055 Uiso 1 1 calc R A 1
C37 C 0.0902(3) 0.7427(3) 0.20891(15) 0.0546(9) Uani 1 1 d . A 1
H37 H 0.0270 0.7404 0.1837 0.066 Uiso 1 1 calc R A 1
C38 C 0.1668(3) 0.8246(3) 0.19863(14) 0.0511(8) Uani 1 1 d . A 1
H38 H 0.1575 0.8784 0.1658 0.061 Uiso 1 1 calc R A 1
C39 C 0.2564(3) 0.8289(3) 0.23554(18) 0.0591(9) Uani 1 1 d . A 1
H39 H 0.3099 0.8852 0.2279 0.071 Uiso 1 1 calc R A 1
C40 C 0.2702(3) 0.7518(3) 0.28411(16) 0.0550(8) Uani 1 1 d . A 1
H40 H 0.3317 0.7575 0.3106 0.066 Uiso 1 1 calc R A 1
C41 C 0.1355(2) 0.7244(2) 0.42275(13) 0.0340(6) Uani 1 1 d . A 1
C42 C 0.0370(2) 0.7648(3) 0.39989(17) 0.0484(7) Uani 1 1 d . A 1
H42 H -0.0066 0.7163 0.3747 0.058 Uiso 1 1 calc R A 1
C43 C 0.0023(3) 0.8726(3) 0.41300(19) 0.0575(9) Uani 1 1 d . A 1
H43 H -0.0642 0.8988 0.3961 0.069 Uiso 1 1 calc R A 1
C44 C 0.0630(3) 0.9437(3) 0.4507(2) 0.0575(9) Uani 1 1 d . A 1
H44 H 0.0380 1.0183 0.4603 0.069 Uiso 1 1 calc R A 1
C45 C 0.1597(3) 0.9056(3) 0.47412(17) 0.0529(8) Uani 1 1 d . A 1
H45 H 0.2021 0.9540 0.5001 0.063 Uiso 1 1 calc R A 1
C46 C 0.1954(2) 0.7972(3) 0.46009(16) 0.0447(7) Uani 1 1 d . A 1
H46 H 0.2627 0.7719 0.4764 0.054 Uiso 1 1 calc R A 1

loop_
_atom_site_aniso_label
_atom_site_aniso_U_11
_atom_site_aniso_U_22
_atom_site_aniso_U_33
_atom_site_aniso_U_23
_atom_site_aniso_U_13
_atom_site_aniso_U_12
C1 0.0248(10) 0.0339(12) 0.0387(14) 0.0039(11) 0.0001(10) 0.0015(9)
C2 0.0269(11) 0.0339(13) 0.0354(14) 0.0041(11) -0.0009(10) 0.0003(9)
C3 0.0233(10) 0.0355(13) 0.0344(14) 0.0055(10) -0.0023(9) -0.0013(9)
C4 0.0285(12) 0.0377(14) 0.0342(14) 0.0046(11) -0.0028(10) -0.0049(10)
C5 0.0276(11) 0.0340(13) 0.0375(14) 0.0041(11) -0.0033(10) -0.0021(10)
C6 0.0259(11) 0.0348(13) 0.0358(13) 0.0043(11) -0.0009(10) -0.0012(10)
C7 0.0388(13) 0.0285(12) 0.0421(15) 0.0020(11) 0.0076(12) 0.0026(10)
C8 0.0440(15) 0.0336(14) 0.0548(18) 0.0010(12) 0.0163(13) 0.0026(11)
C9 0.070(2) 0.0432(17) 0.065(2) -0.0032(15) 0.0376(19) 0.0027(15)
C10 0.101(3) 0.0467(18) 0.048(2) -0.0045(15) 0.028(2) -0.0011(19)
C11 0.092(3) 0.0383(16) 0.0366(16) 0.0038(13) -0.0023(16) 0.0037(16)
C12 0.0569(17) 0.0335(14) 0.0374(15) 0.0072(12) -0.0025(13) 0.0039(12)
C13 0.0425(16) 0.071(2) 0.076(3) 0.0045(19) 0.0066(16) 0.0033(16)
C14 0.062(2) 0.057(2) 0.062(2) 0.0001(17) -0.0204(18) -0.0006(16)
C15 0.0340(12) 0.0309(13) 0.0312(13) 0.0001(10) 0.0039(10) 0.0033(10)
C16 0.0356(13) 0.0349(14) 0.0437(15) 0.0020(11) 0.0040(11) -0.0011(10)
C17 0.0454(15) 0.0333(13) 0.0455(16) 0.0006(12) 0.0069(12) -0.0081(12)
C18 0.0661(19) 0.0300(14) 0.0329(15) 0.0018(11) 0.0025(13) -0.0021(12)
C19 0.0467(15) 0.0373(14) 0.0382(15) -0.0005(11) -0.0034(12) 0.0074(12)
C20 0.0335(12) 0.0400(14) 0.0329(13) -0.0009(11) 0.0019(10) 0.0054(11)
C21 0.0304(12) 0.0378(14) 0.0311(13) 0.0026(11) -0.0006(10) 0.0000(10)
C22 0.0339(13) 0.0391(15) 0.060(2) -0.0045(13) 0.0033(13) 0.0021(11)
C23 0.0473(16) 0.0421(17) 0.066(2) -0.0072(15) 0.0045(15) -0.0039(13)
C24 0.0559(18) 0.0430(16) 0.0567(19) -0.0077(14) 0.0024(15) 0.0131(14)
C25 0.0341(14) 0.073(2) 0.080(3) -0.020(2) 0.0059(15) 0.0133(15)
C26 0.0296(12) 0.0518(17) 0.062(2) -0.0140(15) 0.0036(13) -0.0011(12)
C27 0.0401(13) 0.0359(14) 0.0347(14) 0.0074(11) 0.0006(11) 0.0023(11)
C28 0.0425(15) 0.0405(15) 0.0509(18) -0.0040(13) -0.0044(13) 0.0068(12)
C29 0.0652(19) 0.0421(16) 0.0490(18) -0.0104(14) -0.0157(15) 0.0154(15)
C30 0.072(2) 0.0476(17) 0.0379(16) -0.0021(14) 0.0114(15) 0.0162(15)
C31 0.069(2) 0.072(2) 0.053(2) -0.0033(18) 0.0234(18) -0.0176(19)
C32 0.0594(18) 0.070(2) 0.0432(18) -0.0064(16) 0.0121(15) -0.0250(17)
C35 0.0449(14) 0.0331(13) 0.0304(14) 0.0000(11) 0.0016(11) 0.0014(11)
C36 0.0382(13) 0.0638(19) 0.0366(14) 0.0081(13) -0.0003(12) 0.0023(14)
C37 0.0499(17) 0.077(2) 0.0374(16) 0.0109(16) -0.0005(14) 0.0123(16)
C38 0.081(2) 0.0417(16) 0.0307(15) 0.0051(12) 0.0030(15) 0.0132(15)
C39 0.087(2) 0.0404(17) 0.0500(19) 0.0081(15) -0.0043(19) -0.0196(17)
C40 0.068(2) 0.0512(18) 0.0461(18) 0.0107(16) -0.0167(16) -0.0212(16)
C41 0.0324(12) 0.0369(14) 0.0327(13) 0.0047(11) 0.0043(10) 0.0019(10)
C42 0.0388(14) 0.0493(17) 0.0570(19) -0.0032(15) -0.0072(13) 0.0064(13)
C43 0.0440(16) 0.0553(19) 0.073(2) -0.0075(18) -0.0064(16) 0.0127(14)
C44 0.0522(18) 0.0444(17) 0.076(2) -0.0081(17) 0.0050(17) 0.0114(14)
C45 0.0600(19) 0.0416(16) 0.057(2) -0.0074(14) -0.0018(16) -0.0067(14)
C46 0.0381(13) 0.0418(14) 0.0542(19) 0.0034(14) -0.0074(13) -0.0007(12)

loop_
_atom_type_symbol
_atom_type_description
_atom_type_scat_dispersion_real
_atom_type_scat_dispersion_imag
_atom_type_scat_source
C C 0.0181 0.0091 'International Tables Vol C Tables 4.2.6.8 and 6.1.1.4'
H H 0.0000 0.0000 'International Tables Vol C Tables 4.2.6.8 and 6.1.1.4'

loop_
_geom_angle_atom_site_label_1
_geom_angle_atom_site_label_2
_geom_angle_atom_site_label_3
_geom_angle
_geom_angle_site_symmetry_1
_geom_angle_site_symmetry_3
_geom_angle_publ_flag
C6 C1 C2 119.2(2) . . y
C6 C1 C7 121.6(2) . . y
C2 C1 C7 119.1(2) . . y
C3 C2 C1 120.5(2) . . y
C3 C2 C15 120.1(2) . . y
C1 C2 C15 119.4(2) . . y
C2 C3 C4 119.9(2) . . y
C2 C3 C21 120.4(2) . . y
C4 C3 C21 119.7(2) . . y
C5 C4 C3 119.4(2) . . y
C5 C4 C27 121.3(2) . . y
C3 C4 C27 119.4(2) . . y
C4 C5 C6 120.9(2) . . y
C4 C5 C35 119.1(2) . . y
C6 C5 C35 120.1(2) . . y
C5 C6 C1 120.0(2) . . y
C5 C6 C41 120.4(2) . . y
C1 C6 C41 119.6(2) . . y
C12 C7 C8 118.8(3) . . y
C12 C7 C1 121.1(2) . . y
C8 C7 C1 120.0(3) . . y
C9 C8 C7 118.9(3) . . y
C9 C8 C13 119.9(3) . . y
C7 C8 C13 121.1(3) . . y
C10 C9 C8 122.1(4) . . y
C10 C9 H9 118.9 . . y
C8 C9 H9 118.9 . . y
C9 C10 C11 119.4(3) . . y
C9 C10 H10 120.3 . . y
C11 C10 H10 120.3 . . y
C12 C11 C10 120.4(4) . . y
C12 C11 H11 119.8 . . y
C10 C11 H11 119.8 . . y
C11 C12 C7 120.4(3) . . y
C11 C12 C14 118.1(3) . . y
C7 C12 C14 121.5(3) . . y
C16 C15 C20 117.9(3) . . y
C16 C15 C2 121.1(2) . . y
C20 C15 C2 121.0(2) . . y
C17 C16 C15 120.9(3) . . y
C17 C16 H16 119.6 . . y
C15 C16 H16 119.6 . . y
C16 C17 C18 120.1(3) . . y
C16 C17 H17 120.0 . . y
C18 C17 H17 120.0 . . y
C19 C18 C17 119.6(3) . . y
C19 C18 H18 120.2 . . y
C17 C18 H18 120.2 . . y
C18 C19 C20 120.3(3) . . y
C18 C19 H19 119.8 . . y
C20 C19 H19 119.8 . . y
C19 C20 C15 121.2(3) . . y
C19 C20 H20 119.4 . . y
C15 C20 H20 119.4 . . y
C26 C21 C22 117.9(3) . . y
C26 C21 C3 121.2(2) . . y
C22 C21 C3 120.8(2) . . y
C21 C22 C23 121.1(3) . . y
C21 C22 H22 119.5 . . y
C23 C22 H22 119.5 . . y
C24 C23 C22 120.1(3) . . y
C24 C23 H23 120.0 . . y
C22 C23 H23 120.0 . . y
C25 C24 C23 119.5(3) . . y
C25 C24 H24 120.2 . . y
C23 C24 H24 120.2 . . y
C24 C25 C26 120.2(3) . . y
C24 C25 H25 119.9 . . y
C26 C25 H25 119.9 . . y
C21 C26 C25 121.1(3) . . y
C21 C26 H26 119.4 . . y
C25 C26 H26 119.4 . . y
C28 C27 C32 117.9(3) . . y
C28 C27 C4 122.1(3) . . y
C32 C27 C4 119.9(3) . . y
C29 C28 C27 121.2(3) . . y
C29 C28 H28 119.4 . . y
C27 C28 H28 119.4 . . y
C28 C29 C30 120.6(3) . . y
C28 C29 H29 119.7 . . y
C30 C29 H29 119.7 . . y
C31 C30 C29 118.6(3) . . y
C31 C30 H30 120.7 . . y
C29 C30 H30 120.7 . . y
C30 C31 C32 121.1(3) . . y
C30 C31 H31 119.5 . . y
C32 C31 H31 119.5 . . y
C31 C32 C27 120.5(3) . . y
C31 C32 H32 119.7 . . y
C27 C32 H32 119.7 . . y
C36 C35 C40 117.7(3) . . y
C36 C35 C5 120.4(3) . . y
C40 C35 C5 122.0(3) . . y
C37 C36 C35 121.4(3) . . y
C37 C36 H36 119.3 . . y
C35 C36 H36 119.3 . . y
C38 C37 C36 119.9(3) . . y
C38 C37 H37 120.0 . . y
C36 C37 H37 120.0 . . y
C39 C38 C37 119.9(3) . . y
C39 C38 H38 120.1 . . y
C37 C38 H38 120.1 . . y
C38 C39 C40 120.6(3) . . y
C38 C39 H39 119.7 . . y
C40 C39 H39 119.7 . . y
C39 C40 C35 120.5(3) . . y
C39 C40 H40 119.8 . . y
C35 C40 H40 119.8 . . y
C46 C41 C42 117.3(3) . . y
C46 C41 C6 121.2(2) . . y
C42 C41 C6 121.5(3) . . y
C43 C42 C41 121.3(3) . . y
C43 C42 H42 119.4 . . y
C41 C42 H42 119.4 . . y
C42 C43 C44 120.5(3) . . y
C42 C43 H43 119.7 . . y
C44 C43 H43 119.7 . . y
C45 C44 C43 119.3(3) . . y
C45 C44 H44 120.3 . . y
C43 C44 H44 120.3 . . y
C44 C45 C46 120.1(3) . . y
C44 C45 H45 120.0 . . y
C46 C45 H45 120.0 . . y
C45 C46 C41 121.5(3) . . y
C45 C46 H46 119.3 . . y
C41 C46 H46 119.3 . . y

loop_
_geom_bond_atom_site_label_1
_geom_bond_atom_site_label_2
_geom_bond_distance
_geom_bond_site_symmetry_2
_geom_bond_publ_flag
C1 C6 1.406(4) . y
C1 C2 1.419(4) . y
C1 C7 1.493(4) . y
C2 C3 1.396(4) . y
C2 C15 1.495(4) . y
C3 C4 1.419(4) . y
C3 C21 1.490(4) . y
C4 C5 1.399(4) . y
C4 C27 1.494(4) . y
C5 C6 1.402(4) . y
C5 C35 1.497(4) . y
C6 C41 1.503(4) . y
C7 C12 1.411(4) . y
C7 C8 1.412(4) . y
C8 C9 1.382(5) . y
C8 C13 1.472(5) . y
C9 C10 1.378(7) . y
C9 H9 0.9500 . y
C10 C11 1.386(6) . y
C10 H10 0.9500 . y
C11 C12 1.385(5) . y
C11 H11 0.9500 . y
C12 C14 1.520(5) . y
C13 H13A 0.9800 . y
C13 H13B 0.9800 . y
C13 H13C 0.9800 . y
C14 H14A 0.9800 . y
C14 H14B 0.9800 . y
C14 H14C 0.9800 . y
C15 C16 1.391(4) . y
C15 C20 1.400(4) . y
C16 C17 1.377(4) . y
C16 H16 0.9500 . y
C17 C18 1.394(5) . y
C17 H17 0.9500 . y
C18 C19 1.372(5) . y
C18 H18 0.9500 . y
C19 C20 1.373(4) . y
C19 H19 0.9500 . y
C20 H20 0.9500 . y
C21 C26 1.382(4) . y
C21 C22 1.383(4) . y
C22 C23 1.392(5) . y
C22 H22 0.9500 . y
C23 C24 1.375(5) . y
C23 H23 0.9500 . y
C24 C25 1.372(5) . y
C24 H24 0.9500 . y
C25 C26 1.389(5) . y
C25 H25 0.9500 . y
C26 H26 0.9500 . y
C27 C28 1.380(4) . y
C27 C32 1.391(4) . y
C28 C29 1.376(5) . y
C28 H28 0.9500 . y
C29 C30 1.383(5) . y
C29 H29 0.9500 . y
C30 C31 1.366(6) . y
C30 H30 0.9500 . y
C31 C32 1.385(5) . y
C31 H31 0.9500 . y
C32 H32 0.9500 . y
C35 C36 1.384(4) . y
C35 C40 1.388(4) . y
C36 C37 1.379(5) . y
C36 H36 0.9500 . y
C37 C38 1.368(6) . y
C37 H37 0.9500 . y
C38 C39 1.360(5) . y
C38 H38 0.9500 . y
C39 C40 1.385(5) . y
C39 H39 0.9500 . y
C40 H40 0.9500 . y
C41 C46 1.383(4) . y
C41 C42 1.396(4) . y
C42 C43 1.365(5) . y
C42 H42 0.9500 . y
C43 C44 1.381(5) . y
C43 H43 0.9500 . y
C44 C45 1.372(5) . y
C44 H44 0.9500 . y
C45 C46 1.381(5) . y
C45 H45 0.9500 . y
C46 H46 0.9500 . y

loop_
_cod_related_entry_id
_cod_related_entry_database
_cod_related_entry_code
1 ChemSpider 30659126
